data_2011515
loop_
_publ_author_name
'H\"okelek, Tuncer'
'Akduran, Nurcan'
'Bege\,c, Saliha'
'K\?il\?i\,c, Adem'
'K\?il\?i\,c, Zeynel'

_publ_section_title
<i>N</i>-[Bis(2,4,6-trimethylphenoxy)phosphinoyl]-<i>P</i>,<i>P</i>,<i>P</i>-tris(2,4,6-trimethylphenoxy)phosphazene
_journal_issue 11
_journal_name_full 'Acta Crystallographica Section C'
_journal_page_first 1404
_journal_page_last 1406
_journal_paper_doi 10.1107/S010827010001177X
_journal_volume 56
_journal_year 2000
_chemical_formula_moiety 'C45 H55 N1 O6 P2'
_chemical_formula_sum 'C45 H55 N O6 P2'
_chemical_formula_weight 767.89
_space_group_IT_number 2
_symmetry_cell_setting triclinic
_symmetry_space_group_name_Hall '-P 1'
_symmetry_space_group_name_H-M 'P -1'
_atom_type_scat_source IntTabIV
_cell_angle_alpha 91.750(10)
_cell_angle_beta 92.180(10)
_cell_angle_gamma 90.550(10)
_cell_formula_units_Z 2
_cell_length_a 11.7040(10)
_cell_length_b 11.751(2)
_cell_length_c 15.640(2)
_cell_measurement_reflns_used 25
_cell_measurement_temperature 298
_cell_measurement_theta_max 42
_cell_measurement_theta_min 19
_cell_volume 2148.3(5)
_computing_cell_refinement MolEN
_computing_data_collection 'MolEN (Fair, 1990)'
_computing_data_reduction MolEN
_computing_molecular_graphics 'ORTEPII (Johnson, 1976)'
_computing_publication_material SHELXL97
_computing_structure_refinement 'SHELXL97 (Sheldrick, 1997)'
_computing_structure_solution 'SHELXS86 (Sheldrick, 1990)'
_diffrn_measurement_device 'Enraf-Nonius CAD-4'
_diffrn_measurement_method \w/2\q
_diffrn_radiation_type CuK\a
_diffrn_radiation_wavelength 1.54180
_diffrn_reflns_av_R_equivalents .0603
_diffrn_reflns_limit_h_max 14
_diffrn_reflns_limit_h_min 0
_diffrn_reflns_limit_k_max 14
_diffrn_reflns_limit_k_min -14
_diffrn_reflns_limit_l_max 19
_diffrn_reflns_limit_l_min -19
_diffrn_reflns_number 9238
_diffrn_reflns_theta_max 74.35
_diffrn_standards_decay_% 1
_diffrn_standards_interval_time 120
_diffrn_standards_number 3
_exptl_absorpt_coefficient_mu 1.29
_exptl_absorpt_correction_T_max .774
_exptl_absorpt_correction_T_min .646
_exptl_absorpt_correction_type '\y scans'
_exptl_absorpt_process_details 'MolEN (Fair, 1990)'
_exptl_crystal_colour colourless
_exptl_crystal_density_diffrn 1.187
_exptl_crystal_density_method none
_exptl_crystal_description block-like
_exptl_crystal_size_max .30
_exptl_crystal_size_mid .25
_exptl_crystal_size_min .20
_refine_diff_density_max .48
_refine_diff_density_min -.62
_refine_ls_extinction_method none
_refine_ls_goodness_of_fit_ref 1.002
_refine_ls_hydrogen_treatment constr
_refine_ls_number_parameters 502
_refine_ls_number_reflns 8754
_refine_ls_R_factor_gt .0683
_refine_ls_shift/su_max .04
_refine_ls_structure_factor_coef Fsqd
_refine_ls_weighting_details 'w = 1/[\s^2^(Fo^2^) + (0.0938P)^2^ + 1.2262P] where P=(Fo^2^+2Fc^2^)/3'
_refine_ls_weighting_scheme calc
_refine_ls_wR_factor_ref .1993
_reflns_number_gt 5311
_reflns_number_total 8754
_reflns_threshold_expression F>4.0\s(F)
_cod_data_source_file gg1021.cif
_cod_data_source_block II
_cod_original_formula_sum 'C45 H55 N1 O6 P2'
_cod_database_code 2011515
_cod_database_fobs_code 2011515

loop_
_symmetry_equiv_pos_as_xyz
x,y,z
-x,-y,-z

loop_
_atom_site_aniso_label
_atom_site_aniso_U_11
_atom_site_aniso_U_22
_atom_site_aniso_U_33
_atom_site_aniso_U_12
_atom_site_aniso_U_13
_atom_site_aniso_U_23
P1 .0418(4) .0429(4) .0486(5) .0002(3) .0046(3) .0035(3)
P2 .0467(5) .0508(5) .0455(5) -.0002(4) .0044(4) .0056(4)
O1 .0520(14) .0571(14) .0648(15) -.0038(11) .0004(11) .0089(12)
O2 .0573(14) .0516(13) .0471(13) .0088(11) .0062(10) .0050(10)
O3 .0542(13) .0610(14) .0470(13) .0047(11) .0051(10) .0004(11)
O4 .0497(13) .0499(12) .0503(13) -.0005(10) .0013(10) .0064(10)
O5 .0478(13) .0512(13) .0584(14) .0113(10) -.0019(11) -.0008(11)
O6 .0514(13) .0455(12) .0568(14) .0087(10) .0044(11) -.0076(10)
N1 .0572(17) .0526(16) .0540(17) .0020(13) .0098(14) .0045(13)
C1 .0508(19) .0524(19) .0474(19) .0069(15) .0039(15) .0035(15)
C2 .054(2) .0509(19) .059(2) .0011(16) .0022(16) -.0033(16)
C3 .075(3) .0469(19) .064(2) -.0004(18) .000(2) -.0002(17)
C4 .088(3) .060(2) .057(2) .011(2) -.009(2) .0074(18)
C5 .065(2) .074(3) .058(2) .012(2) -.0115(18) -.0003(19)
C6 .053(2) .059(2) .0506(19) .0041(16) -.0007(16) -.0018(16)
C7 .078(3) .060(2) .081(3) -.005(2) -.024(2) -.007(2)
C8 .146(5) .080(3) .087(3) .009(3) -.034(3) .023(3)
C9 .061(2) .068(2) .076(3) -.0061(19) -.006(2) .000(2)
C10 .053(2) .059(2) .0473(19) .0004(16) .0018(15) .0000(16)
C11 .058(2) .059(2) .0481(19) .0020(17) .0004(16) .0044(16)
C12 .074(3) .078(3) .060(2) .009(2) .019(2) .011(2)
C13 .094(3) .081(3) .076(3) .020(3) .028(3) .004(2)
C14 .107(4) .067(3) .079(3) .020(3) .025(3) .001(2)
C15 .090(3) .054(2) .064(2) .005(2) .008(2) .0053(18)
C16 .071(2) .063(2) .064(2) .0037(19) .0074(19) .0123(19)
C17 .146(5) .113(4) .129(5) .046(4) .073(4) .010(4)
C18 .124(4) .061(3) .081(3) -.003(3) .021(3) .003(2)
C19 .0462(19) .058(2) .054(2) -.0068(16) .0060(15) .0061(16)
C20 .050(2) .066(2) .079(3) .0018(18) .0076(19) .014(2)
C21 .052(2) .110(4) .089(3) -.007(2) -.008(2) .028(3)
C22 .064(3) .131(4) .069(3) -.025(3) -.011(2) .006(3)
C23 .070(3) .104(4) .078(3) -.025(3) -.001(2) -.013(3)
C24 .055(2) .066(2) .063(2) -.0149(18) .0055(18) -.0016(19)
C25 .064(3) .083(3) .122(4) .028(2) .002(3) .007(3)
C26 .094(4) .243(9) .109(5) -.038(5) -.036(4) -.011(5)
C27 .081(3) .056(2) .093(3) -.007(2) .006(2) -.013(2)
C28 .0450(18) .0471(18) .0542(19) .0065(14) -.0050(15) .0031(15)
C29 .056(2) .061(2) .064(2) .0046(18) -.0061(18) .0177(18)
C30 .070(3) .050(2) .097(3) .0041(19) -.019(2) .023(2)
C31 .066(3) .055(2) .082(3) .0148(19) -.022(2) -.003(2)
C32 .057(2) .075(3) .075(3) .023(2) .0042(19) .001(2)
C33 .0459(19) .055(2) .072(2) .0117(16) .0024(17) .0100(18)
C34 .063(3) .084(3) .143(5) .016(2) .035(3) .043(3)
C35 .091(3) .069(3) .134(4) .032(3) -.035(3) -.015(3)
C36 .091(3) .106(4) .096(4) .013(3) .020(3) .055(3)
C37 .054(2) .0493(18) .0490(19) .0068(16) .0069(15) -.0005(15)
C38 .0517(19) .0525(19) .0476(19) .0050(16) .0024(15) .0037(15)
C39 .050(2) .070(2) .058(2) .0046(17) .0006(17) -.0009(18)
C40 .059(2) .089(3) .055(2) .019(2) -.0001(18) .001(2)
C41 .093(3) .072(3) .052(2) .016(2) .023(2) .0096(19)
C42 .071(2) .056(2) .064(2) -.0015(18) .024(2) .0001(18)
C43 .113(4) .101(4) .087(3) -.037(3) .049(3) -.013(3)
C44 .095(4) .180(6) .056(3) .026(4) -.014(3) -.003(3)
C45 .076(3) .075(3) .065(2) -.024(2) -.002(2) .009(2)

loop_
_atom_site_label
_atom_site_fract_x
_atom_site_fract_y
_atom_site_fract_z
_atom_site_U_iso_or_equiv
_atom_site_type_symbol
P1 .18003(7) .26510(7) .40343(5) .0443(2) P
P2 .22225(7) .39434(7) .24745(5) .0475(2) P
O1 .3370(2) .4435(2) .25554(16) .0579(6) O
O2 .12192(19) .48346(18) .25835(14) .0518(6) O
O3 .19458(19) .3429(2) .15322(14) .0540(6) O
O4 .07971(18) .17653(18) .41111(14) .0499(5) O
O5 .28555(18) .20886(18) .45015(15) .0526(6) O
O6 .15609(19) .36578(18) .46732(14) .0513(6) O
N1 .1903(2) .2971(2) .31076(18) .0543(7) N
C1 .0934(3) .5671(3) .1985(2) .0501(8) C
C2 .1529(3) .6699(3) .2008(2) .0547(8) C
C3 .1202(3) .7493(3) .1419(2) .0622(10) C
H3 .1605 .8178 .1417 .075 H
C4 .0302(4) .7316(3) .0833(2) .0685(11) C
C5 -.0293(3) .6293(3) .0853(2) .0659(10) C
H5 -.0917 .6168 .0474 .079 H
C6 .0007(3) .5448(3) .1419(2) .0544(8) C
C7 .2495(4) .6961(3) .2653(3) .0742(12) C
H7A .2223 .6899 .3221 .111 H
H7B .2776 .7720 .2579 .111 H
H7C .3102 .6429 .2570 .111 H
C8 -.0037(5) .8216(4) .0200(3) .1048(17) C
H8A .0249 .8014 -.0351 .157 H
H8B .0282 .8939 .0394 .157 H
H8C -.0855 .8266 .0157 .157 H
C9 -.0663(3) .4352(3) .1442(3) .0686(10) C
H9A -.1115 .4247 .0920 .103 H
H9B -.1156 .4381 .1918 .103 H
H9C -.0145 .3728 .1502 .103 H
C10 .2812(3) .3055(3) .0998(2) .0534(8) C
C11 .3347(3) .3829(3) .0489(2) .0551(8) C
C12 .4160(4) .3416(4) -.0055(3) .0701(11) C
H12 .4536 .3928 -.0392 .084 H
C13 .4437(4) .2281(4) -.0120(3) .0825(13) C
C14 .3873(4) .1544(4) .0375(3) .0838(13) C
H14 .4048 .0774 .0334 .101 H
C15 .3045(4) .1890(3) .0941(3) .0692(11) C
C16 .3051(3) .5074(3) .0529(3) .0656(10) C
H16A .3338 .5439 .0038 .098 H
H16B .3392 .5424 .1041 .098 H
H16C .2236 .5154 .0533 .098 H
C17 .5325(6) .1868(5) -.0738(4) .127(2) C
H17A .6054 .1820 -.0439 .191 H
H17B .5378 .2392 -.1193 .191 H
H17C .5104 .1129 -.0970 .191 H
C18 .2418(4) .1044(4) .1465(3) .0885(14) C
H18A .2378 .0320 .1164 .133 H
H18B .1658 .1310 .1558 .133 H
H18C .2819 .0965 .2007 .133 H
C19 -.0060(3) .1538(3) .3455(2) .0526(8) C
C20 -.0943(3) .2289(3) .3342(3) .0643(10) C
C21 -.1774(4) .1997(5) .2712(3) .0830(14) C
H21 -.2380 .2488 .2615 .100 H
C22 -.1725(4) .0998(5) .2226(3) .0883(15) C
C23 -.0829(4) .0276(4) .2384(3) .0844(13) C
H23 -.0794 -.0400 .2062 .101 H
C24 .0016(3) .0516(3) .3000(2) .0615(9) C
C25 -.1019(4) .3376(4) .3870(3) .0897(14) C
H25A -.1748 .3720 .3758 .135 H
H25B -.0421 .3890 .3722 .135 H
H25C -.0936 .3210 .4466 .135 H
C26 -.2640(5) .0708(7) .1529(4) .150(3) C
H26A -.2286 .0383 .1036 .225 H
H26B -.3034 .1389 .1373 .225 H
H26C -.3176 .0171 .1740 .225 H
C27 .0973(4) -.0307(3) .3178(3) .0767(12) C
H27A .1693 .0054 .3080 .115 H
H27B .0876 -.0968 .2805 .115 H
H27C .0958 -.0531 .3763 .115 H
C28 .3394(3) .1047(3) .4268(2) .0489(8) C
C29 .3101(3) .0096(3) .4719(2) .0606(9) C
C30 .3675(4) -.0903(3) .4506(3) .0724(12) C
H30 .3488 -.1564 .4785 .087 H
C31 .4495(4) -.0960(3) .3912(3) .0682(11) C
C32 .4777(3) .0019(4) .3516(3) .0689(11) C
H32 .5343 -.0006 .3114 .083 H
C33 .4247(3) .1059(3) .3693(2) .0571(9) C
C34 .4684(4) .2117(4) .3298(4) .0948(16) C
H34A .4651 .2745 .3703 .142 H
H34B .4219 .2277 .2798 .142 H
H34C .5460 .2007 .3140 .142 H
C35 .5118(4) -.2056(4) .3716(4) .0990(17) C
H35A .5540 -.2284 .4219 .149 H
H35B .5634 -.1937 .3264 .149 H
H35C .4573 -.2641 .3540 .149 H
C36 .2256(4) .0137(4) .5411(3) .0963(16) C
H36A .2347 .0841 .5735 .145 H
H36B .2383 -.0489 .5783 .145 H
H36C .1495 .0085 .5161 .145 H
C37 .2137(3) .3907(3) .5484(2) .0505(8) C
C38 .3078(3) .4619(3) .5487(2) .0505(8) C
C39 .3617(3) .4877(3) .6278(2) .0593(9) C
H39 .4264 .5344 .6300 .071 H
C40 .3226(3) .4467(4) .7024(2) .0676(10) C
C41 .2267(4) .3791(4) .6982(3) .0716(11) C
H41 .1996 .3514 .7488 .086 H
C42 .1678(3) .3498(3) .6213(3) .0632(10) C
C43 .0594(4) .2814(4) .6203(3) .0999(17) C
H43A -.0029 .3267 .5994 .150 H
H43B .0449 .2583 .6773 .150 H
H43C .0666 .2151 .5835 .150 H
C44 .3840(5) .4756(6) .7868(3) .1111(19) C
H44A .4645 .4637 .7816 .167 H
H44B .3558 .4276 .8300 .167 H
H44C .3709 .5539 .8025 .167 H
C45 .3459(4) .5142(4) .4692(3) .0720(11) C
H45A .3762 .4564 .4320 .108 H
H45B .4041 .5705 .4835 .108 H
H45C .2821 .5496 .4407 .108 H

loop_
_geom_angle_atom_site_label_1
_geom_angle_atom_site_label_2
_geom_angle_atom_site_label_3
_geom_angle
_geom_angle_publ_flag
N1 P1 O6 115.44(14) yes
N1 P1 O5 118.44(14) yes
O6 P1 O5 100.78(13) yes
N1 P1 O4 109.95(14) yes
O6 P1 O4 106.55(12) yes
O5 P1 O4 104.45(12) yes
O1 P2 N1 117.95(15) yes
O1 P2 O2 114.68(14) yes
N1 P2 O2 103.20(13) yes
O1 P2 O3 111.61(14) yes
N1 P2 O3 105.92(14) yes
O2 P2 O3 101.84(13) yes
C1 O2 P2 124.2(2) yes
C10 O3 P2 121.9(2) yes
C19 O4 P1 123.80(19) yes
C28 O5 P1 127.3(2) yes
C37 O6 P1 127.2(2) yes
P1 N1 P2 146.0(2) yes
C2 C1 C6 122.3(3) no
C2 C1 O2 119.9(3) no
C6 C1 O2 117.7(3) no
C3 C2 C1 117.5(3) no
C3 C2 C7 120.3(3) no
C1 C2 C7 122.1(3) no
C2 C3 C4 122.9(4) no
C2 C3 H3 118.5 no
C4 C3 H3 118.5 no
C3 C4 C5 117.6(3) no
C3 C4 C8 121.2(4) no
C5 C4 C8 121.1(4) no
C4 C5 C6 122.4(4) no
C4 C5 H5 118.8 no
C6 C5 H5 118.8 no
C5 C6 C1 117.3(3) no
C5 C6 C9 121.6(3) no
C1 C6 C9 121.1(3) no
C2 C7 H7A 109.5 no
C2 C7 H7B 109.5 no
H7A C7 H7B 109.5 no
C2 C7 H7C 109.5 no
H7A C7 H7C 109.5 no
H7B C7 H7C 109.5 no
C4 C8 H8A 109.5 no
C4 C8 H8B 109.5 no
H8A C8 H8B 109.5 no
C4 C8 H8C 109.5 no
H8A C8 H8C 109.5 no
H8B C8 H8C 109.5 no
C6 C9 H9A 109.5 no
C6 C9 H9B 109.5 no
H9A C9 H9B 109.5 no
C6 C9 H9C 109.5 no
H9A C9 H9C 109.5 no
H9B C9 H9C 109.5 no
C11 C10 C15 121.7(3) no
C11 C10 O3 119.5(3) no
C15 C10 O3 118.6(3) no
C12 C11 C10 117.6(3) no
C12 C11 C16 121.2(3) no
C10 C11 C16 121.2(3) no
C13 C12 C11 122.9(4) no
C13 C12 H12 118.6 no
C11 C12 H12 118.6 no
C14 C13 C12 117.7(4) no
C14 C13 C17 121.4(4) no
C12 C13 C17 120.9(4) no
C13 C14 C15 123.0(4) no
C13 C14 H14 118.5 no
C15 C14 H14 118.5 no
C14 C15 C10 117.1(4) no
C14 C15 C18 121.5(4) no
C10 C15 C18 121.4(4) no
C11 C16 H16A 109.5 no
C11 C16 H16B 109.5 no
H16A C16 H16B 109.5 no
C11 C16 H16C 109.5 no
H16A C16 H16C 109.5 no
H16B C16 H16C 109.5 no
C13 C17 H17A 109.5 no
C13 C17 H17B 109.5 no
H17A C17 H17B 109.5 no
C13 C17 H17C 109.5 no
H17A C17 H17C 109.5 no
H17B C17 H17C 109.5 no
C15 C18 H18A 109.5 no
C15 C18 H18B 109.5 no
H18A C18 H18B 109.5 no
C15 C18 H18C 109.5 no
H18A C18 H18C 109.5 no
H18B C18 H18C 109.5 no
C20 C19 C24 123.6(4) no
C20 C19 O4 119.6(3) no
C24 C19 O4 116.7(3) no
C19 C20 C21 116.7(4) no
C19 C20 C25 122.2(4) no
C21 C20 C25 121.1(4) no
C22 C21 C20 121.9(4) no
C22 C21 H21 119.0 no
C20 C21 H21 119.0 no
C23 C22 C21 118.3(4) no
C23 C22 C26 121.0(6) no
C21 C22 C26 120.8(6) no
C22 C23 C24 122.5(5) no
C22 C23 H23 118.7 no
C24 C23 H23 118.7 no
C23 C24 C19 116.9(4) no
C23 C24 C27 121.5(4) no
C19 C24 C27 121.6(3) no
C20 C25 H25A 109.5 no
C20 C25 H25B 109.5 no
H25A C25 H25B 109.5 no
C20 C25 H25C 109.5 no
H25A C25 H25C 109.5 no
H25B C25 H25C 109.5 no
C22 C26 H26A 109.5 no
C22 C26 H26B 109.5 no
H26A C26 H26B 109.5 no
C22 C26 H26C 109.5 no
H26A C26 H26C 109.5 no
H26B C26 H26C 109.5 no
C24 C27 H27A 109.5 no
C24 C27 H27B 109.5 no
H27A C27 H27B 109.5 no
C24 C27 H27C 109.5 no
H27A C27 H27C 109.5 no
H27B C27 H27C 109.5 no
C33 C28 C29 123.6(3) no
C33 C28 O5 119.2(3) no
C29 C28 O5 116.7(3) no
C28 C29 C30 115.7(4) no
C28 C29 C36 122.6(4) no
C30 C29 C36 121.7(4) no
C31 C30 C29 123.4(4) no
C31 C30 H30 118.3 no
C29 C30 H30 118.3 no
C30 C31 C32 117.9(4) no
C30 C31 C35 121.7(4) no
C32 C31 C35 120.4(4) no
C31 C32 C33 122.5(4) no
C31 C32 H32 118.8 no
C33 C32 H32 118.8 no
C28 C33 C32 116.7(3) no
C28 C33 C34 124.0(3) no
C32 C33 C34 119.2(3) no
C33 C34 H34A 109.5 no
C33 C34 H34B 109.5 no
H34A C34 H34B 109.5 no
C33 C34 H34C 109.5 no
H34A C34 H34C 109.5 no
H34B C34 H34C 109.5 no
C31 C35 H35A 109.5 no
C31 C35 H35B 109.5 no
H35A C35 H35B 109.5 no
C31 C35 H35C 109.5 no
H35A C35 H35C 109.5 no
H35B C35 H35C 109.5 no
C29 C36 H36A 109.5 no
C29 C36 H36B 109.5 no
H36A C36 H36B 109.5 no
C29 C36 H36C 109.5 no
H36A C36 H36C 109.5 no
H36B C36 H36C 109.5 no
C42 C37 C38 123.8(3) no
C42 C37 O6 118.9(3) no
C38 C37 O6 117.1(3) no
C37 C38 C39 116.8(3) no
C37 C38 C45 121.7(3) no
C39 C38 C45 121.4(3) no
C40 C39 C38 122.2(4) no
C40 C39 H39 118.9 no
C38 C39 H39 118.9 no
C39 C40 C41 118.3(4) no
C39 C40 C44 120.6(4) no
C41 C40 C44 121.1(4) no
C40 C41 C42 122.8(4) no
C40 C41 H41 118.6 no
C42 C41 H41 118.6 no
C37 C42 C41 116.0(4) no
C37 C42 C43 123.0(4) no
C41 C42 C43 120.9(4) no
C42 C43 H43A 109.5 no
C42 C43 H43B 109.5 no
H43A C43 H43B 109.5 no
C42 C43 H43C 109.5 no
H43A C43 H43C 109.5 no
H43B C43 H43C 109.5 no
C40 C44 H44A 109.5 no
C40 C44 H44B 109.5 no
H44A C44 H44B 109.5 no
C40 C44 H44C 109.5 no
H44A C44 H44C 109.5 no
H44B C44 H44C 109.5 no
C38 C45 H45A 109.5 no
C38 C45 H45B 109.5 no
H45A C45 H45B 109.5 no
C38 C45 H45C 109.5 no
H45A C45 H45C 109.5 no
H45B C45 H45C 109.5 no

loop_
_geom_bond_atom_site_label_1
_geom_bond_atom_site_label_2
_geom_bond_site_symmetry_1
_geom_bond_site_symmetry_2
_geom_bond_distance
_geom_bond_publ_flag
P1 N1 . . 1.517(3) yes
P1 O6 . . 1.560(2) yes
P1 O5 . . 1.573(2) yes
P1 O4 . . 1.572(2) yes
P2 O1 . . 1.457(2) yes
P2 N1 . . 1.586(3) yes
P2 O2 . . 1.591(2) yes
P2 O3 . . 1.596(2) yes
O2 C1 . . 1.411(4) no
O3 C10 . . 1.403(4) no
O4 C19 . . 1.425(4) no
O5 C28 . . 1.426(4) no
O6 C37 . . 1.433(4) no
C1 C2 . . 1.388(5) no
C1 C6 . . 1.392(5) no
C2 C3 . . 1.377(5) no
C2 C7 . . 1.509(5) no
C3 C4 . . 1.380(5) no
C3 H3 . . .9300 no
C4 C5 . . 1.385(5) no
C4 C8 . . 1.516(5) no
C5 C6 . . 1.389(5) no
C5 H5 . . .9300 no
C6 C9 . . 1.503(5) no
C7 H7A . . .9600 no
C7 H7B . . .9600 no
C7 H7C . . .9600 no
C8 H8A . . .9600 no
C8 H8B . . .9600 no
C8 H8C . . .9600 no
C9 H9A . . .9600 no
C9 H9B . . .9600 no
C9 H9C . . .9600 no
C10 C11 . . 1.386(5) no
C10 C15 . . 1.399(5) no
C11 C12 . . 1.383(5) no
C11 C16 . . 1.507(5) no
C12 C13 . . 1.378(6) no
C12 H12 . . .9300 no
C13 C14 . . 1.363(6) no
C13 C17 . . 1.518(6) no
C14 C15 . . 1.393(6) no
C14 H14 . . .9300 no
C15 C18 . . 1.510(5) no
C16 H16A . . .9600 no
C16 H16B . . .9600 no
C16 H16C . . .9600 no
C17 H17A . . .9600 no
C17 H17B . . .9600 no
C17 H17C . . .9600 no
C18 H18A . . .9600 no
C18 H18B . . .9600 no
C18 H18C . . .9600 no
C19 C20 . . 1.376(5) no
C19 C24 . . 1.382(5) no
C20 C21 . . 1.391(6) no
C20 C25 . . 1.504(6) no
C21 C22 . . 1.381(7) no
C21 H21 . . .9300 no
C22 C23 . . 1.374(7) no
C22 C26 . . 1.528(7) no
C23 C24 . . 1.375(6) no
C23 H23 . . .9300 no
C24 C27 . . 1.511(6) no
C25 H25A . . .9600 no
C25 H25B . . .9600 no
C25 H25C . . .9600 no
C26 H26A . . .9600 no
C26 H26B . . .9600 no
C26 H26C . . .9600 no
C27 H27A . . .9600 no
C27 H27B . . .9600 no
C27 H27C . . .9600 no
C28 C33 . . 1.370(5) no
C28 C29 . . 1.387(5) no
C29 C30 . . 1.396(6) no
C29 C36 . . 1.493(6) no
C30 C31 . . 1.361(6) no
C30 H30 . . .9300 no
C31 C32 . . 1.367(6) no
C31 C35 . . 1.515(5) no
C32 C33 . . 1.401(5) no
C32 H32 . . .9300 no
C33 C34 . . 1.499(5) no
C34 H34A . . .9600 no
C34 H34B . . .9600 no
C34 H34C . . .9600 no
C35 H35A . . .9600 no
C35 H35B . . .9600 no
C35 H35C . . .9600 no
C36 H36A . . .9600 no
C36 H36B . . .9600 no
C36 H36C . . .9600 no
C37 C42 . . 1.376(5) no
C37 C38 . . 1.377(5) no
C38 C39 . . 1.391(5) no
C38 C45 . . 1.485(5) no
C39 C40 . . 1.369(5) no
C39 H39 . . .9300 no
C40 C41 . . 1.367(6) no
C40 C44 . . 1.506(6) no
C41 C42 . . 1.396(6) no
C41 H41 . . .9300 no
C42 C43 . . 1.495(6) no
C43 H43A . . .9600 no
C43 H43B . . .9600 no
C43 H43C . . .9600 no
C44 H44A . . .9600 no
C44 H44B . . .9600 no
C44 H44C . . .9600 no
C45 H45A . . .9600 no
C45 H45B . . .9600 no
C45 H45C . . .9600 no

loop_
_geom_torsion_atom_site_label_1
_geom_torsion_atom_site_label_2
_geom_torsion_atom_site_label_3
_geom_torsion_atom_site_label_4
_geom_torsion
_geom_torsion_publ_flag
O1 P2 O2 C1 69.8(3) no
N1 P2 O2 C1 -160.6(3) no
O3 P2 O2 C1 -50.9(3) no
O1 P2 O3 C10 25.6(3) no
N1 P2 O3 C10 -104.0(3) no
O2 P2 O3 C10 148.4(2) no
N1 P1 O4 C19 -15.1(3) no
O6 P1 O4 C19 110.7(3) no
O5 P1 O4 C19 -143.2(2) no
N1 P1 O5 C28 -60.1(3) no
O6 P1 O5 C28 173.0(2) no
O4 P1 O5 C28 62.6(3) no
N1 P1 O6 C37 -132.4(3) no
O5 P1 O6 C37 -3.5(3) no
O4 P1 O6 C37 105.2(3) no
O6 P1 N1 P2 27.1(4) yes
O5 P1 N1 P2 -92.5(4) yes
O4 P1 N1 P2 147.6(3) yes
O1 P2 N1 P1 58.5(4) yes
O2 P2 N1 P1 -69.1(4) yes
O3 P2 N1 P1 -175.7(3) yes
P2 O2 C1 C2 -83.9(4) no
P2 O2 C1 C6 99.8(3) no
C6 C1 C2 C3 -2.7(5) no
O2 C1 C2 C3 -178.8(3) no
C6 C1 C2 C7 176.8(4) no
O2 C1 C2 C7 .6(5) no
C1 C2 C3 C4 1.6(6) no
C7 C2 C3 C4 -177.9(4) no
C2 C3 C4 C5 .6(6) no
C2 C3 C4 C8 179.5(4) no
C3 C4 C5 C6 -1.9(6) no
C8 C4 C5 C6 179.2(4) no
C4 C5 C6 C1 .9(6) no
C4 C5 C6 C9 178.9(4) no
C2 C1 C6 C5 1.5(5) no
O2 C1 C6 C5 177.7(3) no
C2 C1 C6 C9 -176.5(3) no
O2 C1 C6 C9 -.3(5) no
P2 O3 C10 C11 -86.6(4) no
P2 O3 C10 C15 98.7(4) no
C15 C10 C11 C12 -2.7(6) no
O3 C10 C11 C12 -177.2(3) no
C15 C10 C11 C16 177.3(4) no
O3 C10 C11 C16 2.8(5) no
C10 C11 C12 C13 1.2(6) no
C16 C11 C12 C13 -178.8(4) no
C11 C12 C13 C14 .3(7) no
C11 C12 C13 C17 179.1(5) no
C12 C13 C14 C15 -.5(8) no
C17 C13 C14 C15 -179.3(5) no
C13 C14 C15 C10 -.9(7) no
C13 C14 C15 C18 178.6(5) no
C11 C10 C15 C14 2.5(6) no
O3 C10 C15 C14 177.1(4) no
C11 C10 C15 C18 -176.9(4) no
O3 C10 C15 C18 -2.4(6) no
P1 O4 C19 C20 -77.7(4) no
P1 O4 C19 C24 106.4(3) no
C24 C19 C20 C21 -2.1(6) no
O4 C19 C20 C21 -177.7(3) no
C24 C19 C20 C25 177.8(4) no
O4 C19 C20 C25 2.2(5) no
C19 C20 C21 C22 .5(6) no
C25 C20 C21 C22 -179.4(4) no
C20 C21 C22 C23 .6(7) no
C20 C21 C22 C26 -179.0(4) no
C21 C22 C23 C24 -.4(7) no
C26 C22 C23 C24 179.3(5) no
C22 C23 C24 C19 -1.0(6) no
C22 C23 C24 C27 178.2(4) no
C20 C19 C24 C23 2.3(6) no
O4 C19 C24 C23 178.0(3) no
C20 C19 C24 C27 -176.9(3) no
O4 C19 C24 C27 -1.2(5) no
P1 O5 C28 C33 87.4(4) no
P1 O5 C28 C29 -99.8(3) no
C33 C28 C29 C30 -4.8(5) no
O5 C28 C29 C30 -177.3(3) no
C33 C28 C29 C36 173.2(4) no
O5 C28 C29 C36 .6(5) no
C28 C29 C30 C31 1.6(6) no
C36 C29 C30 C31 -176.3(4) no
C29 C30 C31 C32 1.0(6) no
C29 C30 C31 C35 178.5(4) no
C30 C31 C32 C33 -.7(6) no
C35 C31 C32 C33 -178.3(4) no
C29 C28 C33 C32 5.0(6) no
O5 C28 C33 C32 177.4(3) no
C29 C28 C33 C34 -170.8(4) no
O5 C28 C33 C34 1.5(6) no
C31 C32 C33 C28 -2.1(6) no
C31 C32 C33 C34 173.9(4) no
P1 O6 C37 C42 -94.1(3) no
P1 O6 C37 C38 90.7(3) no
C42 C37 C38 C39 3.6(5) no
O6 C37 C38 C39 178.6(3) no
C42 C37 C38 C45 -172.8(4) no
O6 C37 C38 C45 2.2(5) no
C37 C38 C39 C40 -1.2(5) no
C45 C38 C39 C40 175.2(4) no
C38 C39 C40 C41 -.6(6) no
C38 C39 C40 C44 179.4(4) no
C39 C40 C41 C42 .4(6) no
C44 C40 C41 C42 -179.6(4) no
C38 C37 C42 C41 -3.8(5) no
O6 C37 C42 C41 -178.7(3) no
C38 C37 C42 C43 174.2(4) no
O6 C37 C42 C43 -.7(5) no
C40 C41 C42 C37 1.7(6) no
C40 C41 C42 C43 -176.3(4) no
